data_7159094
loop_
_publ_author_name
'Dong, Jie'
'Lei, Yu'
'Hu, Qiong'
'Zong, Lingli'
'Zhang, Ke'
'Zhang, Yajuan'
'Hu, Yimin'

_publ_section_title
;
 Fused diethynylbenzenes and phenanthrenes <i>via</i> arynes with
 alkynylsilanes.
;
_journal_issue 13
_journal_name_full 'Organic &amp; biomolecular chemistry'
_journal_page_first 2715
_journal_page_last 2719
_journal_paper_doi 10.1039/d2ob02046g
_journal_volume 21
_journal_year 2023
_chemical_formula_moiety 'C32 H39 N O2 S Si'
_chemical_formula_sum 'C32 H39 N O2 S Si'
_chemical_formula_weight 529.79
_space_group_crystal_system triclinic
_space_group_IT_number 2
_space_group_name_Hall '-P 1'
_space_group_name_H-M_alt 'P -1'
_atom_sites_solution_hydrogens geom
_atom_sites_solution_primary dual
_audit_creation_date 2022-05-30
_audit_creation_method
;
Olex2 1.2
(compiled 2018.05.29 svn.r3508 for OlexSys, GUI svn.r5506)
;
_audit_update_record
;
2022-09-22 deposited with the CCDC.	2023-01-18 downloaded from the CCDC.
;
_cell_angle_alpha 89.032(2)
_cell_angle_beta 77.087(2)
_cell_angle_gamma 80.029(2)
_cell_formula_units_Z 2
_cell_length_a 10.1230(6)
_cell_length_b 11.5763(8)
_cell_length_c 14.0706(9)
_cell_measurement_reflns_used 9948
_cell_measurement_temperature 298.0
_cell_measurement_theta_max 24.459
_cell_measurement_theta_min 2.687
_cell_volume 1582.51(18)
_computing_cell_refinement 'SAINT v8.37A (Bruker, 2015)'
_computing_data_collection 'SAINT v8.37A (Bruker, 2015)'
_computing_data_reduction 'SAINT v8.37A (Bruker, 2015)'
_computing_molecular_graphics 'Olex2 (Dolomanov et al., 2009)'
_computing_publication_material 'Olex2 (Dolomanov et al., 2009)'
_computing_structure_refinement 'ShelXL (Sheldrick, 2015)'
_computing_structure_solution 'ShelXT (Sheldrick, 2015)'
_diffrn_ambient_temperature 298.0
_diffrn_measured_fraction_theta_full 0.998
_diffrn_measured_fraction_theta_max 0.996
_diffrn_measurement_device_type 'Bruker APEX-II CCD'
_diffrn_measurement_method '\f and \w scans'
_diffrn_radiation_type MoK\a
_diffrn_radiation_wavelength 0.71073
_diffrn_reflns_av_R_equivalents 0.0889
_diffrn_reflns_av_unetI/netI 0.0449
_diffrn_reflns_Laue_measured_fraction_full 0.998
_diffrn_reflns_Laue_measured_fraction_max 0.996
_diffrn_reflns_limit_h_max 12
_diffrn_reflns_limit_h_min -13
_diffrn_reflns_limit_k_max 15
_diffrn_reflns_limit_k_min -15
_diffrn_reflns_limit_l_max 18
_diffrn_reflns_limit_l_min -18
_diffrn_reflns_number 61543
_diffrn_reflns_point_group_measured_fraction_full 0.998
_diffrn_reflns_point_group_measured_fraction_max 0.996
_diffrn_reflns_theta_full 25.242
_diffrn_reflns_theta_max 27.522
_diffrn_reflns_theta_min 2.687
_diffrn_standards_number 0
_exptl_absorpt_coefficient_mu 0.167
_exptl_absorpt_correction_T_max 0.7456
_exptl_absorpt_correction_T_min 0.7039
_exptl_absorpt_correction_type multi-scan
_exptl_absorpt_process_details
'SADABS-2016/2 (Bruker,2016/2) was used for absorption correction. wR2(int) was 0.0835 before and 0.0619 after correction. The Ratio of minimum to maximum transmission is 0.9441. The \l/2 correction factor is Not present.'
_exptl_crystal_colour 'clear light colourless'
_exptl_crystal_colour_lustre clear
_exptl_crystal_colour_modifier light
_exptl_crystal_colour_primary colourless
_exptl_crystal_density_diffrn 1.112
_exptl_crystal_description block
_exptl_crystal_F_000 568
_exptl_crystal_size_max 0.19
_exptl_crystal_size_mid 0.15
_exptl_crystal_size_min 0.13
_refine_diff_density_max 0.426
_refine_diff_density_min -0.302
_refine_diff_density_rms 0.055
_refine_ls_extinction_method none
_refine_ls_goodness_of_fit_ref 1.012
_refine_ls_hydrogen_treatment constr
_refine_ls_matrix_type full
_refine_ls_number_parameters 397
_refine_ls_number_reflns 7244
_refine_ls_number_restraints 188
_refine_ls_restrained_S_all 1.043
_refine_ls_R_factor_all 0.1248
_refine_ls_R_factor_gt 0.0653
_refine_ls_shift/su_max 0.000
_refine_ls_shift/su_mean 0.000
_refine_ls_structure_factor_coef Fsqd
_refine_ls_weighting_details 'w=1/[\s^2^(Fo^2^)+(0.1053P)^2^+0.4251P] where P=(Fo^2^+2Fc^2^)/3'
_refine_ls_weighting_scheme calc
_refine_ls_wR_factor_gt 0.1711
_refine_ls_wR_factor_ref 0.2137
_reflns_Friedel_coverage 0.000
_reflns_number_gt 3986
_reflns_number_total 7244
_reflns_threshold_expression 'I > 2\s(I)'
_cod_data_source_file d2ob02046g2.cif
_cod_data_source_block 20220525a
_cod_depositor_comments 'Adding full bibliography for 7159093--7159096.cif.'
_cod_database_code 7159094
_shelx_shelxl_version_number 2018/3
_shelx_space_group_comment
;
The symmetry employed for this shelxl refinement is uniquely defined
by the following loop, which should always be used as a source of
symmetry information in preference to the above space-group names.
They are only intended as comments.
;
_shelx_estimated_absorpt_t_max 0.979
_shelx_estimated_absorpt_t_min 0.969
_olex2_refinement_description
;
1. Fixed Uiso
 At 1.2 times of:
  All C(H) groups, All C(H,H) groups, All C(H,H,H,H) groups
 At 1.5 times of:
  All C(H,H,H) groups
2. Restrained distances
 C30-C29 = C32-C30 = C32-C31
 1.54 with sigma of 0.01
 C30A-C29 = C32A-C30A = C32A-C31A
 1.54 with sigma of 0.01
 C30-C31 = C30A-C31A
 2.515 with sigma of 0.02
3. Uiso/Uaniso restraints and constraints
C30 \\sim C31 \\sim C32 \\sim C30A \\sim C32A \\sim C31A: within 2A with sigma
of 0.01 and sigma for terminal atoms of 0.02
C20 \\sim C21A \\sim C21 \\sim C22A \\sim C22 \\sim C20A: within 2A with sigma
of 0.01 and sigma for terminal atoms of 0.02
Uanis(C21A) \\sim Ueq, Uanis(C20) \\sim Ueq, Uanis(C20A) \\sim Ueq, Uanis(C22)
\\sim Ueq, Uanis(C21) \\sim Ueq, Uanis(C22A) \\sim Ueq, Uanis(C19) \\sim Ueq:
with sigma of 0.003 and sigma for terminal atoms of 0.006
4. Rigid body (RIGU) restrains
 C29, C30, C32, C31
 with sigma for 1-2 distances of 0.001 and sigma for 1-3 distances of 0.002
 C29, C30A, C32A, C31A
 with sigma for 1-2 distances of 0.001 and sigma for 1-3 distances of 0.002
 C21, Si1, C20, C22
 with sigma for 1-2 distances of 0.001 and sigma for 1-3 distances of 0.002
 C22A, Si1, C20A, C21A
 with sigma for 1-2 distances of 0.001 and sigma for 1-3 distances of 0.002
5. Others
 Sof(H29C)=Sof(H29D)=Sof(C30A)=Sof(H30C)=Sof(H30D)=Sof(C32A)=Sof(H32C)=
 Sof(H32D)=Sof(C31A)=Sof(H31D)=Sof(H31E)=Sof(H31F)=1-FVAR(1)
 Sof(H29A)=Sof(H29B)=Sof(C30)=Sof(H30A)=Sof(H30B)=Sof(C31)=Sof(H31A)=Sof(H31B)=
 Sof(H31C)=Sof(C32)=Sof(H32A)=Sof(H32B)=FVAR(1)
 Sof(C20A)=Sof(H20D)=Sof(H20E)=Sof(H20F)=Sof(C21A)=Sof(H21D)=Sof(H21E)=
 Sof(H21F)=Sof(C22A)=Sof(H22D)=Sof(H22E)=Sof(H22F)=1-FVAR(2)
 Sof(C20)=Sof(H20A)=Sof(H20B)=Sof(H20C)=Sof(C21)=Sof(H21A)=Sof(H21B)=Sof(H21C)=
 Sof(C22)=Sof(H22A)=Sof(H22B)=Sof(H22C)=FVAR(2)
 Fixed Y: C31A(0.919539)
 Fixed Z: C31A(0.22623)
6.a Secondary CH2 refined with riding coordinates:
 C1(H1A,H1B), C8(H8A,H8B), C23(H23A,H23B), C24(H24A,H24B), C25(H25A,H25B),
 C29(H29A,H29B), C29(H29C,H29D), C30(H30A,H30B), C32(H32A,H32B), C30A(H30C,
 H30D), C32A(H32C,H32D)
6.b Me refined with riding coordinates:
 C22A(H22D,H22E,H22F)
6.c Aromatic/amide H refined with riding coordinates:
 C4(H4), C10(H10), C11(H11), C13(H13), C14(H14)
6.d Idealised Me refined as rotating group:
 C15(H15A,H15B,H15C), C20(H20A,H20B,H20C), C21(H21A,H21B,H21C), C22(H22A,H22B,
 H22C), C26(H26A,H26B,H26C), C31(H31A,H31B,H31C), C31A(H31D,H31E,H31F),
 C20A(H20D,H20E,H20F), C21A(H21D,H21E,H21F)
;
_olex2_submission_special_instructions 'No special instructions were received'

loop_
_space_group_symop_operation_xyz
'x, y, z'
'-x, -y, -z'

loop_
_atom_site_label
_atom_site_type_symbol
_atom_site_fract_x
_atom_site_fract_y
_atom_site_fract_z
_atom_site_U_iso_or_equiv
_atom_site_adp_type
_atom_site_occupancy
_atom_site_site_symmetry_order
_atom_site_calc_flag
_atom_site_refinement_flags_posn
_atom_site_refinement_flags_adp
_atom_site_refinement_flags_occupancy
_atom_site_disorder_assembly
_atom_site_disorder_group
S1 S 0.88363(7) 0.84007(7) 0.66408(5) 0.0684(2) Uani 1 1 d . . . . .
Si1 Si 0.32036(10) 0.29986(9) 0.97618(7) 0.0928(3) Uani 1 1 d . U . . .
O1 O 1.01163(19) 0.87651(19) 0.62290(16) 0.0836(6) Uani 1 1 d . . . . .
O2 O 0.8464(2) 0.81605(19) 0.76556(14) 0.0837(6) Uani 1 1 d . . . . .
N1 N 0.8841(2) 0.7207(2) 0.60652(16) 0.0667(6) Uani 1 1 d . . . . .
C1 C 0.7755(3) 0.6499(2) 0.64132(19) 0.0675(7) Uani 1 1 d . . . . .
H1A H 0.686344 0.699399 0.663349 0.081 Uiso 1 1 calc R . . . .
H1B H 0.795847 0.599696 0.693952 0.081 Uiso 1 1 calc R . . . .
C2 C 0.7800(2) 0.5798(2) 0.55281(18) 0.0598(7) Uani 1 1 d . . . . .
C3 C 0.7070(3) 0.4906(2) 0.54294(19) 0.0638(7) Uani 1 1 d . . . . .
C4 C 0.7252(3) 0.4398(2) 0.4508(2) 0.0693(7) Uani 1 1 d . . . . .
H4 H 0.675386 0.381320 0.443813 0.083 Uiso 1 1 calc R . . . .
C5 C 0.8149(3) 0.4728(2) 0.36882(19) 0.0641(7) Uani 1 1 d . . . . .
C6 C 0.8889(2) 0.5617(2) 0.38067(18) 0.0605(7) Uani 1 1 d . . . . .
C7 C 0.8695(2) 0.6140(2) 0.47232(19) 0.0595(6) Uani 1 1 d . . . . .
C8 C 0.9354(3) 0.7102(2) 0.49873(19) 0.0672(7) Uani 1 1 d . . . . .
H8A H 0.906724 0.782520 0.467402 0.081 Uiso 1 1 calc R . . . .
H8B H 1.034979 0.689610 0.481016 0.081 Uiso 1 1 calc R . . . .
C9 C 0.7516(3) 0.9467(2) 0.63725(19) 0.0617(6) Uani 1 1 d . . . . .
C10 C 0.7779(3) 1.0136(2) 0.5549(2) 0.0726(8) Uani 1 1 d . . . . .
H10 H 0.866368 1.004768 0.515723 0.087 Uiso 1 1 calc R . . . .
C11 C 0.6736(3) 1.0929(3) 0.5309(3) 0.0838(9) Uani 1 1 d . . . . .
H11 H 0.692213 1.136638 0.474958 0.101 Uiso 1 1 calc R . . . .
C12 C 0.5420(3) 1.1090(3) 0.5880(3) 0.0841(9) Uani 1 1 d . . . . .
C13 C 0.5180(3) 1.0425(3) 0.6706(3) 0.0944(10) Uani 1 1 d . . . . .
H13 H 0.429751 1.052289 0.710113 0.113 Uiso 1 1 calc R . . . .
C14 C 0.6209(3) 0.9621(3) 0.6961(2) 0.0802(8) Uani 1 1 d . . . . .
H14 H 0.602485 0.918779 0.752360 0.096 Uiso 1 1 calc R . . . .
C15 C 0.4256(4) 1.1950(3) 0.5620(4) 0.1185(14) Uani 1 1 d . . . . .
H15A H 0.457407 1.227700 0.499651 0.178 Uiso 1 1 calc GR . . . .
H15B H 0.394518 1.256716 0.610673 0.178 Uiso 1 1 calc GR . . . .
H15C H 0.350911 1.155036 0.559154 0.178 Uiso 1 1 calc GR . . . .
C16 C 0.6185(3) 0.4515(2) 0.6269(2) 0.0701(7) Uani 1 1 d . . . . .
C17 C 0.5499(3) 0.4195(3) 0.6991(2) 0.0727(8) Uani 1 1 d . . . . .
C18 C 0.4738(3) 0.3814(3) 0.7832(2) 0.0743(8) Uani 1 1 d . . . . .
C19 C 0.4099(3) 0.3484(3) 0.8585(2) 0.0823(8) Uani 1 1 d . U . . .
C20 C 0.1403(6) 0.3741(8) 1.0011(6) 0.138(3) Uani 0.728(10) 1 d . U P A 1
H20A H 0.136455 0.457096 1.007887 0.207 Uiso 0.728(10) 1 calc GR . P A 1
H20B H 0.090440 0.345335 1.060298 0.207 Uiso 0.728(10) 1 calc GR . P A 1
H20C H 0.099920 0.358814 0.948040 0.207 Uiso 0.728(10) 1 calc GR . P A 1
C21 C 0.3441(11) 0.1416(7) 0.9745(7) 0.153(3) Uani 0.728(10) 1 d . U P A 1
H21A H 0.290034 0.115902 0.933604 0.230 Uiso 0.728(10) 1 calc GR . P A 1
H21B H 0.315369 0.114801 1.039556 0.230 Uiso 0.728(10) 1 calc GR . P A 1
H21C H 0.439530 0.109884 0.949388 0.230 Uiso 0.728(10) 1 calc GR . P A 1
C22 C 0.4058(10) 0.3556(8) 1.0695(5) 0.146(3) Uani 0.728(10) 1 d . U P A 1
H22A H 0.503841 0.333156 1.048874 0.218 Uiso 0.728(10) 1 calc GR . P A 1
H22B H 0.374439 0.322331 1.131626 0.218 Uiso 0.728(10) 1 calc GR . P A 1
H22C H 0.382181 0.439603 1.074942 0.218 Uiso 0.728(10) 1 calc GR . P A 1
C23 C 0.8348(3) 0.4163(3) 0.2704(2) 0.0743(8) Uani 1 1 d . . . . .
H23A H 0.931566 0.383394 0.248058 0.089 Uiso 1 1 calc R . . . .
H23B H 0.812404 0.477165 0.225443 0.089 Uiso 1 1 calc R . . . .
C24 C 0.7525(3) 0.3210(3) 0.2637(2) 0.0823(9) Uani 1 1 d . . . . .
H24A H 0.655407 0.352993 0.285796 0.099 Uiso 1 1 calc R . . . .
H24B H 0.775540 0.258826 0.307334 0.099 Uiso 1 1 calc R . . . .
C25 C 0.7770(4) 0.2693(4) 0.1621(3) 0.1106(12) Uani 1 1 d . . . . .
H25A H 0.753174 0.331013 0.118279 0.133 Uiso 1 1 calc R . . . .
H25B H 0.873971 0.237133 0.139658 0.133 Uiso 1 1 calc R . . . .
C26 C 0.6935(6) 0.1740(5) 0.1586(4) 0.170(2) Uani 1 1 d . . . . .
H26A H 0.707538 0.146962 0.092353 0.255 Uiso 1 1 calc GR . . . .
H26B H 0.597692 0.204662 0.183358 0.255 Uiso 1 1 calc GR . . . .
H26C H 0.722087 0.109905 0.197711 0.255 Uiso 1 1 calc GR . . . .
C27 C 0.9855(3) 0.6013(2) 0.3009(2) 0.0675(7) Uani 1 1 d . . . . .
C28 C 1.0669(3) 0.6378(3) 0.2391(2) 0.0786(8) Uani 1 1 d . . . . .
C29 C 1.1676(4) 0.6874(4) 0.1661(3) 0.1089(12) Uani 1 1 d D U . . .
H29A H 1.138377 0.693009 0.104788 0.131 Uiso 0.570(9) 1 calc R . P B 1
H29B H 1.255732 0.635145 0.155639 0.131 Uiso 0.570(9) 1 calc R . P B 1
H29C H 1.151613 0.673371 0.102140 0.131 Uiso 0.430(9) 1 calc R . P B 2
H29D H 1.258772 0.645577 0.167677 0.131 Uiso 0.430(9) 1 calc R . P B 2
C30 C 1.1843(16) 0.8064(8) 0.1964(16) 0.171(3) Uani 0.570(9) 1 d D U P B 1
H30A H 1.264498 0.828471 0.153100 0.205 Uiso 0.570(9) 1 calc R . P B 1
H30B H 1.200830 0.802669 0.261828 0.205 Uiso 0.570(9) 1 calc R . P B 1
C31 C 1.0662(19) 0.9435(13) 0.0919(10) 0.259(6) Uani 0.570(9) 1 d D U P B 1
H31A H 1.025467 0.893613 0.057351 0.389 Uiso 0.570(9) 1 calc GR . P B 1
H31B H 1.160381 0.941957 0.058933 0.389 Uiso 0.570(9) 1 calc GR . P B 1
H31C H 1.016495 1.022363 0.094262 0.389 Uiso 0.570(9) 1 calc GR . P B 1
C32 C 1.0601(14) 0.9002(11) 0.1950(9) 0.182(4) Uani 0.570(9) 1 d D U P B 1
H32A H 1.058804 0.965212 0.238058 0.218 Uiso 0.570(9) 1 calc R . P B 1
H32B H 0.976495 0.868306 0.218183 0.218 Uiso 0.570(9) 1 calc R . P B 1
C30A C 1.166(2) 0.8196(9) 0.179(2) 0.174(4) Uani 0.430(9) 1 d D U P B 2
H30C H 1.158167 0.838714 0.246688 0.209 Uiso 0.430(9) 1 calc R . P B 2
H30D H 1.250796 0.840195 0.141039 0.209 Uiso 0.430(9) 1 calc R . P B 2
C32A C 1.0430(17) 0.8894(18) 0.1435(11) 0.191(4) Uani 0.430(9) 1 d D U P B 2
H32C H 1.068125 0.961209 0.114054 0.229 Uiso 0.430(9) 1 calc R . P B 2
H32D H 1.020763 0.843641 0.093966 0.229 Uiso 0.430(9) 1 calc R . P B 2
C31A C 0.9179(17) 0.919539 0.226230 0.221(6) Uani 0.430(9) 1 d D U P B 2
H31D H 0.853118 0.869289 0.222207 0.332 Uiso 0.430(9) 1 calc GR . P B 2
H31E H 0.875986 0.999836 0.221717 0.332 Uiso 0.430(9) 1 calc GR . P B 2
H31F H 0.945134 0.908624 0.287345 0.332 Uiso 0.430(9) 1 calc GR . P B 2
C20A C 0.316(3) 0.397(2) 1.0701(16) 0.149(6) Uani 0.272(10) 1 d . U P A 2
H20D H 0.354780 0.355242 1.119653 0.223 Uiso 0.272(10) 1 calc GR . P A 2
H20E H 0.221855 0.431800 1.097547 0.223 Uiso 0.272(10) 1 calc GR . P A 2
H20F H 0.367412 0.457051 1.045051 0.223 Uiso 0.272(10) 1 calc GR . P A 2
C21A C 0.1428(19) 0.288(2) 0.9607(16) 0.139(6) Uani 0.272(10) 1 d . U P A 2
H21D H 0.097772 0.363163 0.944125 0.209 Uiso 0.272(10) 1 calc GR . P A 2
H21E H 0.090100 0.263066 1.020576 0.209 Uiso 0.272(10) 1 calc GR . P A 2
H21F H 0.150010 0.231876 0.909571 0.209 Uiso 0.272(10) 1 calc GR . P A 2
C22A C 0.413(2) 0.1450(17) 0.9929(14) 0.111(5) Uani 0.272(10) 1 d . U P A 2
H22D H 0.412239 0.095583 0.938947 0.167 Uiso 0.272(10) 1 calc R . P A 2
H22E H 0.506262 0.147454 0.995686 0.167 Uiso 0.272(10) 1 calc R . P A 2
H22F H 0.366690 0.114093 1.052456 0.167 Uiso 0.272(10) 1 calc R . P A 2

loop_
_atom_site_aniso_label
_atom_site_aniso_U_11
_atom_site_aniso_U_22
_atom_site_aniso_U_33
_atom_site_aniso_U_23
_atom_site_aniso_U_13
_atom_site_aniso_U_12
S1 0.0610(4) 0.0753(5) 0.0664(4) 0.0132(3) -0.0146(3) -0.0060(3)
Si1 0.0908(7) 0.1024(7) 0.0725(6) 0.0226(5) 0.0089(5) -0.0196(5)
O1 0.0583(11) 0.1005(16) 0.0932(15) 0.0177(12) -0.0197(10) -0.0148(10)
O2 0.0956(15) 0.0912(15) 0.0630(12) 0.0135(10) -0.0214(10) -0.0092(11)
N1 0.0647(13) 0.0663(14) 0.0613(13) 0.0093(11) -0.0044(10) -0.0031(10)
C1 0.0660(16) 0.0653(16) 0.0619(16) 0.0155(13) -0.0013(12) -0.0046(13)
C2 0.0530(13) 0.0583(15) 0.0588(15) 0.0165(12) -0.0047(11) 0.0042(11)
C3 0.0597(15) 0.0618(16) 0.0605(16) 0.0185(12) -0.0031(12) 0.0001(12)
C4 0.0667(16) 0.0664(17) 0.0697(18) 0.0180(14) -0.0098(13) -0.0069(13)
C5 0.0581(14) 0.0642(16) 0.0632(16) 0.0177(13) -0.0096(12) 0.0017(12)
C6 0.0507(13) 0.0639(16) 0.0558(15) 0.0170(12) -0.0016(11) 0.0057(11)
C7 0.0478(13) 0.0576(15) 0.0635(15) 0.0159(12) -0.0036(11) 0.0042(11)
C8 0.0561(14) 0.0732(18) 0.0626(16) 0.0114(13) -0.0009(12) -0.0015(13)
C9 0.0562(14) 0.0604(15) 0.0666(16) 0.0053(12) -0.0122(12) -0.0077(11)
C10 0.0631(16) 0.0670(17) 0.086(2) 0.0168(15) -0.0139(14) -0.0106(13)
C11 0.084(2) 0.0655(18) 0.107(2) 0.0254(17) -0.0324(18) -0.0136(15)
C12 0.078(2) 0.0563(17) 0.124(3) 0.0026(18) -0.0398(19) -0.0057(14)
C13 0.0578(17) 0.084(2) 0.127(3) -0.005(2) -0.0042(18) 0.0052(15)
C14 0.0648(17) 0.079(2) 0.086(2) 0.0099(16) -0.0017(14) -0.0039(14)
C15 0.101(3) 0.078(2) 0.188(4) 0.004(3) -0.074(3) 0.0067(19)
C16 0.0675(16) 0.0679(17) 0.0680(17) 0.0158(14) -0.0054(13) -0.0073(13)
C17 0.0703(17) 0.0744(18) 0.0671(17) 0.0147(14) -0.0040(14) -0.0113(14)
C18 0.0663(17) 0.084(2) 0.0670(17) 0.0157(15) -0.0016(13) -0.0168(14)
C19 0.0763(16) 0.0881(18) 0.0770(17) 0.0144(14) -0.0052(14) -0.0162(14)
C20 0.110(4) 0.156(5) 0.132(4) 0.004(4) 0.011(3) -0.029(3)
C21 0.174(6) 0.126(4) 0.147(5) 0.031(3) -0.004(4) -0.035(4)
C22 0.149(5) 0.171(5) 0.115(4) 0.009(4) -0.028(4) -0.026(4)
C23 0.0756(18) 0.0787(19) 0.0625(17) 0.0139(14) -0.0099(13) -0.0050(15)
C24 0.0740(19) 0.085(2) 0.082(2) 0.0052(17) -0.0098(15) -0.0070(16)
C25 0.117(3) 0.126(3) 0.091(3) -0.011(2) -0.011(2) -0.041(3)
C26 0.182(5) 0.190(6) 0.158(5) -0.022(4) -0.026(4) -0.099(5)
C27 0.0631(15) 0.0665(17) 0.0635(16) 0.0106(13) -0.0032(13) -0.0014(13)
C28 0.0716(18) 0.082(2) 0.0718(18) 0.0137(15) 0.0025(14) -0.0092(15)
C29 0.097(3) 0.126(3) 0.096(3) 0.024(2) 0.008(2) -0.039(2)
C30 0.182(6) 0.144(4) 0.198(8) 0.014(5) -0.023(6) -0.081(4)
C31 0.323(12) 0.183(10) 0.250(10) 0.062(9) -0.025(9) -0.041(9)
C32 0.214(7) 0.128(5) 0.207(8) -0.013(6) -0.030(7) -0.063(4)
C30A 0.191(7) 0.139(4) 0.200(9) 0.014(6) -0.028(6) -0.071(4)
C32A 0.213(7) 0.140(5) 0.215(9) 0.026(6) -0.026(6) -0.047(5)
C31A 0.216(10) 0.167(10) 0.260(12) 0.020(10) -0.007(9) -0.037(9)
C20A 0.159(8) 0.146(7) 0.138(7) -0.006(5) -0.029(5) -0.025(5)
C21A 0.124(7) 0.147(8) 0.142(7) 0.017(5) -0.019(5) -0.027(5)
C22A 0.116(6) 0.111(6) 0.107(7) 0.018(5) -0.023(5) -0.025(5)

loop_
_atom_type_symbol
_atom_type_description
_atom_type_scat_dispersion_real
_atom_type_scat_dispersion_imag
_atom_type_scat_source
C C 0.0033 0.0016 'International Tables Vol C Tables 4.2.6.8 and 6.1.1.4'
H H 0.0000 0.0000 'International Tables Vol C Tables 4.2.6.8 and 6.1.1.4'
N N 0.0061 0.0033 'International Tables Vol C Tables 4.2.6.8 and 6.1.1.4'
O O 0.0106 0.0060 'International Tables Vol C Tables 4.2.6.8 and 6.1.1.4'
S S 0.1246 0.1234 'International Tables Vol C Tables 4.2.6.8 and 6.1.1.4'
Si Si 0.0817 0.0704 'International Tables Vol C Tables 4.2.6.8 and 6.1.1.4'

loop_
_geom_angle_atom_site_label_1
_geom_angle_atom_site_label_2
_geom_angle_atom_site_label_3
_geom_angle
_geom_angle_site_symmetry_1
_geom_angle_site_symmetry_3
_geom_angle_publ_flag
O1 S1 O2 120.90(14) . . ?
O1 S1 N1 106.26(13) . . ?
O1 S1 C9 107.71(13) . . ?
O2 S1 N1 106.23(12) . . ?
O2 S1 C9 107.58(13) . . ?
N1 S1 C9 107.52(13) . . ?
C19 Si1 C20 108.5(2) . . ?
C19 Si1 C22 105.0(3) . . ?
C19 Si1 C21A 105.4(6) . . ?
C19 Si1 C22A 106.4(6) . . ?
C20 Si1 C22 108.0(4) . . ?
C21 Si1 C19 109.0(3) . . ?
C21 Si1 C20 114.8(4) . . ?
C21 Si1 C22 111.0(4) . . ?
C20A Si1 C19 111.5(8) . . ?
C20A Si1 C21A 112.2(10) . . ?
C20A Si1 C22A 113.3(10) . . ?
C21A Si1 C22A 107.6(9) . . ?
C1 N1 S1 120.07(17) . . ?
C1 N1 C8 111.8(2) . . ?
C8 N1 S1 120.42(18) . . ?
N1 C1 C2 102.5(2) . . ?
C3 C2 C1 128.8(2) . . ?
C7 C2 C1 111.4(2) . . ?
C7 C2 C3 119.7(3) . . ?
C2 C3 C16 119.9(3) . . ?
C4 C3 C2 118.4(2) . . ?
C4 C3 C16 121.6(3) . . ?
C5 C4 C3 122.8(3) . . ?
C4 C5 C6 117.8(3) . . ?
C4 C5 C23 122.2(3) . . ?
C6 C5 C23 120.0(2) . . ?
C5 C6 C27 122.3(3) . . ?
C7 C6 C5 119.6(2) . . ?
C7 C6 C27 118.1(3) . . ?
C2 C7 C6 121.6(3) . . ?
C2 C7 C8 110.9(2) . . ?
C6 C7 C8 127.5(2) . . ?
C7 C8 N1 102.5(2) . . ?
C10 C9 S1 119.8(2) . . ?
C14 C9 S1 120.5(2) . . ?
C14 C9 C10 119.7(3) . . ?
C11 C10 C9 120.0(3) . . ?
C10 C11 C12 121.4(3) . . ?
C11 C12 C13 117.8(3) . . ?
C11 C12 C15 122.0(3) . . ?
C13 C12 C15 120.2(3) . . ?
C14 C13 C12 122.0(3) . . ?
C9 C14 C13 119.1(3) . . ?
C17 C16 C3 176.7(3) . . ?
C16 C17 C18 178.5(3) . . ?
C19 C18 C17 178.1(4) . . ?
C18 C19 Si1 176.8(3) . . ?
C5 C23 C24 116.8(2) . . ?
C23 C24 C25 113.7(3) . . ?
C26 C25 C24 112.1(4) . . ?
C28 C27 C6 176.2(3) . . ?
C27 C28 C29 177.2(4) . . ?
C28 C29 C30 112.1(9) . . ?
C28 C29 C30A 115.4(11) . . ?
C29 C30 C32 113.2(10) . . ?
C30 C32 C31 109.8(11) . . ?
C32A C30A C29 109.4(13) . . ?
C31A C32A C30A 111.7(13) . . ?

loop_
_geom_bond_atom_site_label_1
_geom_bond_atom_site_label_2
_geom_bond_distance
_geom_bond_site_symmetry_2
_geom_bond_publ_flag
S1 O1 1.428(2) . ?
S1 O2 1.428(2) . ?
S1 N1 1.613(3) . ?
S1 C9 1.758(3) . ?
Si1 C19 1.831(3) . ?
Si1 C20 1.834(7) . ?
Si1 C21 1.806(8) . ?
Si1 C22 1.902(8) . ?
Si1 C20A 1.74(2) . ?
Si1 C21A 1.89(2) . ?
Si1 C22A 1.910(19) . ?
N1 C1 1.476(3) . ?
N1 C8 1.489(3) . ?
C1 C2 1.485(4) . ?
C2 C3 1.396(4) . ?
C2 C7 1.382(3) . ?
C3 C4 1.393(4) . ?
C3 C16 1.433(3) . ?
C4 C5 1.393(4) . ?
C5 C6 1.406(4) . ?
C5 C23 1.499(4) . ?
C6 C7 1.393(4) . ?
C6 C27 1.440(3) . ?
C7 C8 1.485(4) . ?
C9 C10 1.384(4) . ?
C9 C14 1.379(4) . ?
C10 C11 1.373(4) . ?
C11 C12 1.377(5) . ?
C12 C13 1.382(5) . ?
C12 C15 1.513(4) . ?
C13 C14 1.379(4) . ?
C16 C17 1.188(4) . ?
C17 C18 1.372(4) . ?
C18 C19 1.205(4) . ?
C23 C24 1.508(4) . ?
C24 C25 1.511(5) . ?
C25 C26 1.509(6) . ?
C27 C28 1.183(4) . ?
C28 C29 1.463(4) . ?
C29 C30 1.498(8) . ?
C29 C30A 1.540(9) . ?
C30 C32 1.516(9) . ?
C31 C32 1.518(9) . ?
C30A C32A 1.534(9) . ?
C32A C31A 1.511(9) . ?
